data_2217151
loop_
_publ_author_name
'Yang, Fan'
'Deng, Jian-Cheng'
'Li, Zhi-Gang'
'Xu, Jing-Wei'

_publ_section_title
;
 1,1'-Dimethyl-4,4'-bipyridinium bis(tetrafluoridoborate)
;
_journal_coeditor_code KJ2076
_journal_issue 1
_journal_name_full 'Acta Crystallographica Section E'
_journal_page_first o253
_journal_page_last o253
_journal_paper_doi 10.1107/S1600536807064963
_journal_volume 64
_journal_year 2008
_chemical_formula_iupac 'C12 H14 N2 2+, 2B F4 -'
_chemical_formula_moiety 'C12 H14 N2 2+, 2(B F4 -)'
_chemical_formula_sum 'C12 H14 B2 F8 N2'
_chemical_formula_weight 359.87
_chemical_name_systematic
;
1,1'-Dimethyl-4,4'-bipyridinium bis(tetrafluoroborate)
;
_space_group_IT_number 14
_symmetry_cell_setting monoclinic
_symmetry_space_group_name_Hall '-P 2ybc'
_symmetry_space_group_name_H-M 'P 1 21/c 1'
_atom_sites_solution_hydrogens geom
_atom_sites_solution_primary direct
_atom_sites_solution_secondary difmap
_cell_angle_alpha 90.00
_cell_angle_beta 94.825(5)
_cell_angle_gamma 90.00
_cell_formula_units_Z 2
_cell_length_a 5.824(2)
_cell_length_b 8.849(3)
_cell_length_c 14.855(6)
_cell_measurement_reflns_used 852
_cell_measurement_temperature 293(2)
_cell_measurement_theta_max 21.83
_cell_measurement_theta_min 2.68
_cell_volume 762.9(5)
_computing_cell_refinement 'SAINT-Plus (Bruker, 2003)'
_computing_data_collection 'SMART (Bruker, 1998)'
_computing_data_reduction 'SAINT-Plus (Bruker, 2003)'
_computing_molecular_graphics 'SHELXTL (Bruker, 1998)'
_computing_publication_material 'SHELXTL (Bruker, 1998)'
_computing_structure_refinement 'SHELXL97 (Sheldrick, 1997)'
_computing_structure_solution 'SHELXS97 (Sheldrick, 1997)'
_diffrn_ambient_temperature 293(2)
_diffrn_measured_fraction_theta_full 0.996
_diffrn_measured_fraction_theta_max 0.996
_diffrn_measurement_device_type 'Bruker APEX CCD area-detector'
_diffrn_measurement_method '\f and \w scans'
_diffrn_radiation_monochromator graphite
_diffrn_radiation_source 'fine-focus sealed tube'
_diffrn_radiation_type MoK\a
_diffrn_radiation_wavelength 0.71073
_diffrn_reflns_av_R_equivalents 0.0294
_diffrn_reflns_av_sigmaI/netI 0.0415
_diffrn_reflns_limit_h_max 7
_diffrn_reflns_limit_h_min -7
_diffrn_reflns_limit_k_max 10
_diffrn_reflns_limit_k_min -7
_diffrn_reflns_limit_l_max 18
_diffrn_reflns_limit_l_min -18
_diffrn_reflns_number 3923
_diffrn_reflns_theta_full 26.09
_diffrn_reflns_theta_max 26.09
_diffrn_reflns_theta_min 2.68
_exptl_absorpt_coefficient_mu 0.160
_exptl_absorpt_correction_T_max 0.9884
_exptl_absorpt_correction_T_min 0.9601
_exptl_absorpt_correction_type multi-scan
_exptl_absorpt_process_details '(SAINT-Plus; Bruker, 2003)'
_exptl_crystal_colour white
_exptl_crystal_density_diffrn 1.567
_exptl_crystal_density_method 'not measured'
_exptl_crystal_description block
_exptl_crystal_F_000 364
_exptl_crystal_size_max 0.26
_exptl_crystal_size_mid 0.12
_exptl_crystal_size_min 0.07
_refine_diff_density_max 0.347
_refine_diff_density_min -0.226
_refine_ls_extinction_method none
_refine_ls_goodness_of_fit_ref 1.022
_refine_ls_hydrogen_treatment constr
_refine_ls_matrix_type full
_refine_ls_number_parameters 110
_refine_ls_number_reflns 1508
_refine_ls_number_restraints 0
_refine_ls_restrained_S_all 1.022
_refine_ls_R_factor_all 0.1355
_refine_ls_R_factor_gt 0.0819
_refine_ls_shift/su_max 0.027
_refine_ls_shift/su_mean 0.001
_refine_ls_structure_factor_coef Fsqd
_refine_ls_weighting_details 'calc w=1/[\s^2^(Fo^2^)+(0.1212P)^2^+0.6686P] where P=(Fo^2^+2Fc^2^)/3'
_refine_ls_weighting_scheme calc
_refine_ls_wR_factor_gt 0.2177
_refine_ls_wR_factor_ref 0.2494
_reflns_number_gt 843
_reflns_number_total 1508
_reflns_threshold_expression I>2\s(I)
_cod_data_source_file kj2076.cif
_cod_data_source_block I
_cod_depositor_comments
;
The following automatic conversions were performed:
'_symmetry_cell_setting' value 'Monoclinic' changed to 'monoclinic'
according to '/home/saulius/struct/CIF-dictionaries/cif_core.dic'
dictionary named 'cif_core.dic' version 2.4.1 from 2010-06-29.

Automatic conversion script
Id: cif_fix_enum 1527 2010-12-29 10:47:43Z saulius 

The following automatic conversions were performed:

'_symmetry_cell_setting' value 'Monoclinic' changed to 'monoclinic'
according to /home/saulius/struct/CIF-dictionaries/cif_core.dic
dictionary named 'cif_core.dic' version 2.4.1 from 2010-06-29.

Automatic conversion script
Id: cif_fix_values 1715 2011-07-08 13:25:40Z adriana 
;
_cod_original_sg_symbol_H-M 'P 21/c'
_cod_database_code 2217151
_cod_database_fobs_code 2217151

loop_
_symmetry_equiv_pos_as_xyz
'x, y, z'
'-x, y+1/2, -z+1/2'
'-x, -y, -z'
'x, -y-1/2, z-1/2'

loop_
_atom_site_type_symbol
_atom_site_label
_atom_site_fract_x
_atom_site_fract_y
_atom_site_fract_z
_atom_site_U_iso_or_equiv
_atom_site_adp_type
_atom_site_calc_flag
_atom_site_refinement_flags
_atom_site_occupancy
N N1 0.4587(6) 0.7384(4) 0.0761(2) 0.0562(10) Uani d . 1
C C1 0.3344(8) 0.6666(6) 0.1356(3) 0.0630(13) Uani d . 1
H H1 0.3694 0.6820 0.1972 0.076 Uiso calc R 1
C C2 0.1604(8) 0.5727(6) 0.1078(3) 0.0595(12) Uani d . 1
H H2 0.0809 0.5225 0.1505 0.071 Uiso calc R 1
C C3 0.0967(7) 0.5493(4) 0.0157(2) 0.0467(10) Uani d . 1
C C4 0.2275(9) 0.6266(5) -0.0436(3) 0.0638(13) Uani d . 1
H H4 0.1937 0.6151 -0.1056 0.077 Uiso calc R 1
C C5 0.4030(9) 0.7182(6) -0.0129(3) 0.0667(13) Uani d . 1
H H5 0.4872 0.7684 -0.0542 0.080 Uiso calc R 1
C C6 0.6523(9) 0.8417(6) 0.1092(4) 0.0796(15) Uani d . 1
H H6A 0.5918 0.9252 0.1411 0.119 Uiso calc R 1
H H6B 0.7278 0.8789 0.0587 0.119 Uiso calc R 1
H H6C 0.7609 0.7871 0.1491 0.119 Uiso calc R 1
B B 0.8454(9) 0.5924(6) 0.3254(3) 0.0587(14) Uani d . 1
F F1 0.7199(7) 0.7234(4) 0.3254(3) 0.1178(14) Uani d . 1
F F2 0.7561(6) 0.5028(4) 0.2566(2) 0.0984(12) Uani d . 1
F F3 1.0703(5) 0.6258(4) 0.3118(2) 0.0984(12) Uani d . 1
F F4 0.8324(6) 0.5244(5) 0.4071(2) 0.1099(14) Uani d . 1

loop_
_atom_site_aniso_label
_atom_site_aniso_U_11
_atom_site_aniso_U_22
_atom_site_aniso_U_33
_atom_site_aniso_U_12
_atom_site_aniso_U_13
_atom_site_aniso_U_23
N1 0.059(2) 0.059(2) 0.052(2) 0.0147(18) 0.0171(17) 0.0058(17)
C1 0.064(3) 0.085(3) 0.042(2) 0.005(3) 0.017(2) 0.002(2)
C2 0.067(3) 0.077(3) 0.037(2) 0.003(2) 0.022(2) 0.012(2)
C3 0.060(2) 0.048(2) 0.034(2) 0.0214(18) 0.0180(17) 0.0048(16)
C4 0.087(3) 0.073(3) 0.034(2) 0.003(3) 0.017(2) 0.007(2)
C5 0.090(3) 0.070(3) 0.044(2) 0.005(3) 0.026(2) 0.010(2)
C6 0.072(3) 0.088(4) 0.080(4) 0.001(3) 0.012(3) -0.002(3)
B 0.063(3) 0.068(3) 0.048(3) -0.008(3) 0.020(2) -0.007(3)
F1 0.145(3) 0.103(3) 0.110(3) 0.041(2) 0.038(2) -0.007(2)
F2 0.106(2) 0.116(3) 0.075(2) -0.028(2) 0.0209(17) -0.0357(18)
F3 0.076(2) 0.145(3) 0.078(2) -0.030(2) 0.0309(16) -0.0211(19)
F4 0.122(3) 0.153(3) 0.0570(18) -0.022(2) 0.0204(17) 0.0248(19)

loop_
_atom_type_symbol
_atom_type_description
_atom_type_scat_dispersion_real
_atom_type_scat_dispersion_imag
_atom_type_scat_source
C C 0.0033 0.0016 'International Tables Vol C Tables 4.2.6.8 and 6.1.1.4'
H H 0.0000 0.0000 'International Tables Vol C Tables 4.2.6.8 and 6.1.1.4'
N N 0.0061 0.0033 'International Tables Vol C Tables 4.2.6.8 and 6.1.1.4'
F F 0.0171 0.0103 'International Tables Vol C Tables 4.2.6.8 and 6.1.1.4'
B B 0.0013 0.0007 'International Tables Vol C Tables 4.2.6.8 and 6.1.1.4'

loop_
_geom_angle_atom_site_label_1
_geom_angle_atom_site_label_2
_geom_angle_atom_site_label_3
_geom_angle_site_symmetry_3
_geom_angle
C5 N1 C1 . 118.9(4)
C5 N1 C6 . 121.0(4)
C1 N1 C6 . 120.2(4)
C2 C1 N1 . 121.4(4)
C2 C1 H1 . 119.3
N1 C1 H1 . 119.3
C1 C2 C3 . 121.4(4)
C1 C2 H2 . 119.3
C3 C2 H2 . 119.3
C4 C3 C2 . 115.5(4)
C4 C3 C3 3_565 122.5(4)
C2 C3 C3 3_565 122.0(4)
C5 C4 C3 . 121.3(4)
C5 C4 H4 . 119.4
C3 C4 H4 . 119.4
N1 C5 C4 . 121.5(4)
N1 C5 H5 . 119.2
C4 C5 H5 . 119.2
N1 C6 H6A . 109.5
N1 C6 H6B . 109.5
H6A C6 H6B . 109.5
N1 C6 H6C . 109.5
H6A C6 H6C . 109.5
H6B C6 H6C . 109.5
F4 B F2 . 111.4(4)
F4 B F1 . 107.7(4)
F2 B F1 . 108.8(4)
F4 B F3 . 110.6(4)
F2 B F3 . 108.9(4)
F1 B F3 . 109.4(5)

loop_
_geom_bond_atom_site_label_1
_geom_bond_atom_site_label_2
_geom_bond_site_symmetry_2
_geom_bond_distance
N1 C5 . 1.347(6)
N1 C1 . 1.348(5)
N1 C6 . 1.502(6)
C1 C2 . 1.348(7)
C1 H1 . 0.9300
C2 C3 . 1.402(5)
C2 H2 . 0.9300
C3 C4 . 1.392(6)
C3 C3 3_565 1.470(9)
C4 C5 . 1.353(7)
C4 H4 . 0.9300
C5 H5 . 0.9300
C6 H6A . 0.9600
C6 H6B . 0.9600
C6 H6C . 0.9600
B F4 . 1.361(6)
B F2 . 1.362(6)
B F1 . 1.371(6)
B F3 . 1.374(6)
